data_7238479
loop_
_publ_author_name
'L\'opez, Concepci\'on'
'Gonz\'alez, Asensio'
'Bosque, Ramon'
'Basu, Pradipta K.'
'Font-Bard\'ia, Merc\`e'
'Calvet, Teresa'

_publ_section_title
;
 Platinum(ii) and palladium(ii) complexes derived from
 1-ferrocenylmethyl-3,5-diphenylpyrazole. Coordination, cyclometallation
 or transannulation?
;
_journal_issue 5
_journal_name_full 'RSC Advances'
_journal_page_first 1986
_journal_paper_doi 10.1039/c1ra01080h
_journal_volume 2
_journal_year 2012
_chemical_formula_moiety 'C26 H22 Fe N2'
_chemical_formula_sum 'C26 H22 Fe N2'
_chemical_formula_weight 418.31
_space_group_IT_number 2
_space_group_name_Hall '-P 1'
_space_group_name_H-M_alt 'P -1'
_symmetry_cell_setting triclinic
_symmetry_space_group_name_H-M 'P -1'
_atom_sites_solution_hydrogens geom
_atom_sites_solution_primary direct
_atom_sites_solution_secondary difmap
_audit_creation_method SHELXL-97
_cell_angle_alpha 67.47(4)
_cell_angle_beta 67.79(4)
_cell_angle_gamma 82.84(5)
_cell_formula_units_Z 2
_cell_length_a 10.345(7)
_cell_length_b 10.589(6)
_cell_length_c 11.221(4)
_cell_measurement_reflns_used 1237
_cell_measurement_temperature 293(2)
_cell_measurement_theta_max 31
_cell_measurement_theta_min 3
_cell_volume 1050.8(11)
_computing_cell_refinement AUTOMAR
_computing_data_collection MARXDS
_computing_data_reduction MARSCALE
_computing_molecular_graphics 'ORTEP (Brueggermann and Smith, 1990)'
_computing_publication_material 'PLATON (Spek, 1990)'
_computing_structure_refinement 'SHELXL-97 (Sheldrick, 1997)'
_computing_structure_solution 'SHELXS-97 (Sheldrick, 1997)'
_diffrn_ambient_temperature 293(2)
_diffrn_measured_fraction_theta_full 0.930
_diffrn_measured_fraction_theta_max 0.719
_diffrn_measurement_device_type 'MAR345 with image plate detector'
_diffrn_measurement_method 'phi scan'
_diffrn_radiation_monochromator graphite
_diffrn_radiation_source 'fine-focus sealed tube'
_diffrn_radiation_type MoK\a
_diffrn_radiation_wavelength 0.71073
_diffrn_reflns_av_R_equivalents 0.0606
_diffrn_reflns_av_sigmaI/netI 0.0573
_diffrn_reflns_limit_h_max 15
_diffrn_reflns_limit_h_min -14
_diffrn_reflns_limit_k_max 15
_diffrn_reflns_limit_k_min -15
_diffrn_reflns_limit_l_max 16
_diffrn_reflns_limit_l_min -16
_diffrn_reflns_number 10793
_diffrn_reflns_theta_full 25.00
_diffrn_reflns_theta_max 32.98
_diffrn_reflns_theta_min 2.66
_exptl_absorpt_coefficient_mu 0.731
_exptl_absorpt_correction_T_max 0.94
_exptl_absorpt_correction_T_min 0.92
_exptl_absorpt_correction_type empirical
_exptl_absorpt_process_details SADABS
_exptl_crystal_colour yellow
_exptl_crystal_density_diffrn 1.322
_exptl_crystal_density_method 'not measured'
_exptl_crystal_description prism
_exptl_crystal_F_000 436
_exptl_crystal_size_max 0.2
_exptl_crystal_size_mid 0.09
_exptl_crystal_size_min 0.09
_refine_diff_density_max 0.377
_refine_diff_density_min -0.333
_refine_diff_density_rms 0.074
_refine_ls_extinction_coef 0.029(5)
_refine_ls_extinction_expression Fc^*^=kFc[1+0.001xFc^2^\l^3^/sin(2\q)]^-1/4^
_refine_ls_extinction_method SHELXL
_refine_ls_goodness_of_fit_ref 1.130
_refine_ls_hydrogen_treatment constr
_refine_ls_matrix_type full
_refine_ls_number_parameters 263
_refine_ls_number_reflns 5687
_refine_ls_number_restraints 7
_refine_ls_restrained_S_all 1.130
_refine_ls_R_factor_all 0.0827
_refine_ls_R_factor_gt 0.0568
_refine_ls_shift/su_max 0.000
_refine_ls_shift/su_mean 0.000
_refine_ls_structure_factor_coef Fsqd
_refine_ls_weighting_details 'calc w=1/[\s^2^(Fo^2^)+(0.0863P)^2^+0.3321P] where P=(Fo^2^+2Fc^2^)/3'
_refine_ls_weighting_scheme calc
_refine_ls_wR_factor_gt 0.1841
_refine_ls_wR_factor_ref 0.1949
_reflns_number_gt 4029
_reflns_number_total 5687
_reflns_threshold_expression >2sigma(I)
_cod_data_source_file c1ra01080h.txt
_cod_data_source_block chnm14a
_cod_original_cell_volume 1050.8(10)
_cod_original_sg_symbol_H-M P-1
_cod_database_code 7238479

loop_
_symmetry_equiv_pos_as_xyz
'x, y, z'
'-x, -y, -z'

loop_
_atom_site_label
_atom_site_type_symbol
_atom_site_fract_x
_atom_site_fract_y
_atom_site_fract_z
_atom_site_U_iso_or_equiv
_atom_site_adp_type
_atom_site_occupancy
_atom_site_symmetry_multiplicity
_atom_site_calc_flag
_atom_site_refinement_flags
Fe Fe 0.61784(4) -0.00088(4) 0.21519(5) 0.05372(18) Uani 1 1 d U
N1 N 0.5306(3) 0.3722(3) 0.1464(3) 0.0504(5) Uani 1 1 d .
N2 N 0.3981(3) 0.3176(3) 0.2059(3) 0.0534(6) Uani 1 1 d .
C1 C 0.4184(4) -0.0285(4) 0.3594(4) 0.0666(9) Uani 1 1 d .
H1 H 0.3751 0.0287 0.4080 0.080 Uiso 1 1 calc R
C2 C 0.4170(4) -0.0095(4) 0.2287(4) 0.0633(8) Uani 1 1 d U
H2 H 0.3751 0.0603 0.1758 0.076 Uiso 1 1 calc R
C3 C 0.4930(4) -0.1195(4) 0.1952(5) 0.0743(10) Uani 1 1 d U
H3 H 0.5085 -0.1353 0.1149 0.089 Uiso 1 1 calc R
C4 C 0.5420(4) -0.2021(4) 0.3024(5) 0.0764(10) Uani 1 1 d .
H4 H 0.5959 -0.2794 0.3030 0.092 Uiso 1 1 calc R
C5 C 0.4953(4) -0.1475(4) 0.4086(4) 0.0715(9) Uani 1 1 d .
H5 H 0.5109 -0.1811 0.4916 0.086 Uiso 1 1 calc R
C6 C 0.7603(4) 0.1124(4) 0.0207(4) 0.0683(8) Uani 1 1 d U
H6 H 0.7589 0.1217 -0.0647 0.082 Uiso 1 1 calc R
C7 C 0.8265(4) 0.0021(4) 0.1042(5) 0.0791(9) Uani 1 1 d U
H7 H 0.8740 -0.0699 0.0796 0.095 Uiso 1 1 calc R
C8 C 0.8072(4) 0.0218(4) 0.2280(5) 0.0751(8) Uani 1 1 d U
H8 H 0.8389 -0.0328 0.2985 0.090 Uiso 1 1 calc R
C9 C 0.7294(4) 0.1426(4) 0.2212(4) 0.0589(7) Uani 1 1 d U
H9 H 0.7006 0.1804 0.2893 0.071 Uiso 1 1 calc R
C10 C 0.6997(3) 0.2010(3) 0.0917(3) 0.0529(7) Uani 1 1 d .
C11 C 0.6320(3) 0.3345(3) 0.0355(3) 0.0538(7) Uani 1 1 d .
H1A H 0.7034 0.4061 -0.0217 0.065 Uiso 1 1 calc R
H1B H 0.5862 0.3255 -0.0221 0.065 Uiso 1 1 calc R
C12 C 0.5537(3) 0.4451(3) 0.2115(3) 0.0493(6) Uani 1 1 d .
C13 C 0.4255(3) 0.4388(3) 0.3172(3) 0.0570(7) Uani 1 1 d .
H13 H 0.4046 0.4818 0.3805 0.068 Uiso 1 1 calc R
C14 C 0.3344(3) 0.3571(3) 0.3116(3) 0.0508(6) Uani 1 1 d .
C15 C 0.1855(3) 0.3110(3) 0.4061(3) 0.0547(7) Uani 1 1 d .
C16 C 0.1199(4) 0.3447(4) 0.5189(4) 0.0723(10) Uani 1 1 d .
H16 H 0.1670 0.3986 0.5390 0.087 Uiso 1 1 calc R
C17 C -0.0167(4) 0.3006(5) 0.6056(5) 0.0832(12) Uani 1 1 d .
H17 H -0.0576 0.3244 0.6832 0.100 Uiso 1 1 calc R
C18 C -0.0929(4) 0.2233(5) 0.5803(5) 0.0769(10) Uani 1 1 d .
H18 H -0.1855 0.1980 0.6365 0.092 Uiso 1 1 calc R
C19 C -0.0267(4) 0.1851(5) 0.4690(5) 0.0780(11) Uani 1 1 d .
H19 H -0.0744 0.1303 0.4504 0.094 Uiso 1 1 calc R
C20 C 0.1128(4) 0.2271(4) 0.3814(4) 0.0706(9) Uani 1 1 d .
H20 H 0.1563 0.1987 0.3070 0.085 Uiso 1 1 calc R
C21 C 0.6903(3) 0.5107(3) 0.1695(3) 0.0527(7) Uani 1 1 d .
C22 C 0.7597(3) 0.4649(4) 0.2646(4) 0.0588(7) Uani 1 1 d .
H22 H 0.7192 0.3967 0.3506 0.071 Uiso 1 1 calc R
C23 C 0.8896(4) 0.5225(4) 0.2287(5) 0.0726(9) Uani 1 1 d .
H23 H 0.9377 0.4911 0.2895 0.087 Uiso 1 1 calc R
C24 C 0.9476(4) 0.6295(4) 0.0982(4) 0.0726(10) Uani 1 1 d .
H24 H 1.0332 0.6685 0.0768 0.087 Uiso 1 1 calc R
C25 C 0.8830(4) 0.6789(5) 0.0011(4) 0.0774(11) Uani 1 1 d .
H25 H 0.9242 0.7482 -0.0839 0.093 Uiso 1 1 calc R
C26 C 0.7535(4) 0.6199(4) 0.0368(4) 0.0661(8) Uani 1 1 d .
H26 H 0.7070 0.6510 -0.0254 0.079 Uiso 1 1 calc R

loop_
_atom_site_aniso_label
_atom_site_aniso_U_11
_atom_site_aniso_U_22
_atom_site_aniso_U_33
_atom_site_aniso_U_23
_atom_site_aniso_U_13
_atom_site_aniso_U_12
Fe 0.0483(3) 0.0503(3) 0.0588(3) -0.0207(2) -0.01381(19) -0.00146(17)
N1 0.0452(12) 0.0478(13) 0.0568(13) -0.0189(11) -0.0164(10) -0.0012(9)
N2 0.0468(12) 0.0523(14) 0.0595(14) -0.0206(11) -0.0163(11) -0.0022(10)
C1 0.0563(18) 0.063(2) 0.070(2) -0.0247(17) -0.0097(15) -0.0028(14)
C2 0.0525(17) 0.065(2) 0.070(2) -0.0199(15) -0.0202(15) -0.0104(13)
C3 0.068(2) 0.075(2) 0.079(2) -0.035(2) -0.0151(18) -0.0126(16)
C4 0.070(2) 0.059(2) 0.092(3) -0.029(2) -0.018(2) -0.0038(17)
C5 0.069(2) 0.067(2) 0.067(2) -0.0167(17) -0.0174(17) -0.0082(17)
C6 0.0591(18) 0.068(2) 0.0677(17) -0.0287(15) -0.0042(14) -0.0118(14)
C7 0.059(2) 0.070(2) 0.100(2) -0.0386(17) -0.0125(18) 0.0038(15)
C8 0.0608(17) 0.0660(19) 0.103(2) -0.0285(18) -0.0368(19) 0.0030(14)
C9 0.0566(17) 0.0579(17) 0.0638(18) -0.0204(13) -0.0237(14) -0.0039(11)
C10 0.0465(14) 0.0523(17) 0.0549(15) -0.0195(13) -0.0108(12) -0.0067(12)
C11 0.0513(15) 0.0568(17) 0.0519(15) -0.0206(13) -0.0138(12) -0.0067(12)
C12 0.0475(14) 0.0469(16) 0.0531(15) -0.0176(12) -0.0182(12) -0.0002(11)
C13 0.0537(16) 0.0557(18) 0.0600(17) -0.0214(14) -0.0181(14) -0.0007(13)
C14 0.0495(15) 0.0479(16) 0.0535(15) -0.0174(12) -0.0185(12) 0.0024(11)
C15 0.0485(15) 0.0518(17) 0.0599(17) -0.0172(13) -0.0181(13) -0.0006(12)
C16 0.061(2) 0.079(3) 0.077(2) -0.036(2) -0.0153(17) -0.0044(17)
C17 0.069(2) 0.089(3) 0.085(3) -0.037(2) -0.012(2) -0.005(2)
C18 0.059(2) 0.078(3) 0.084(3) -0.025(2) -0.0169(19) -0.0068(18)
C19 0.065(2) 0.080(3) 0.088(3) -0.032(2) -0.022(2) -0.0078(18)
C20 0.0597(19) 0.075(2) 0.078(2) -0.0321(19) -0.0190(17) -0.0054(16)
C21 0.0472(14) 0.0525(17) 0.0589(16) -0.0224(13) -0.0173(13) 0.0006(12)
C22 0.0569(17) 0.0576(19) 0.0638(18) -0.0223(15) -0.0233(14) 0.0002(13)
C23 0.065(2) 0.073(2) 0.087(2) -0.034(2) -0.0307(19) 0.0014(17)
C24 0.059(2) 0.077(3) 0.086(2) -0.037(2) -0.0200(18) -0.0087(17)
C25 0.072(2) 0.080(3) 0.073(2) -0.0231(19) -0.0173(19) -0.0185(19)
C26 0.065(2) 0.066(2) 0.0670(19) -0.0236(16) -0.0219(16) -0.0068(16)

loop_
_atom_type_symbol
_atom_type_description
_atom_type_scat_dispersion_real
_atom_type_scat_dispersion_imag
_atom_type_scat_source
C C 0.0033 0.0016 'International Tables Vol C Tables 4.2.6.8 and 6.1.1.4'
H H 0.0000 0.0000 'International Tables Vol C Tables 4.2.6.8 and 6.1.1.4'
Fe Fe 0.3463 0.8444 'International Tables Vol C Tables 4.2.6.8 and 6.1.1.4'
N N 0.0061 0.0033 'International Tables Vol C Tables 4.2.6.8 and 6.1.1.4'

loop_
_geom_angle_atom_site_label_1
_geom_angle_atom_site_label_2
_geom_angle_atom_site_label_3
_geom_angle
C3 Fe C2 40.66(16)
C3 Fe C7 116.78(18)
C2 Fe C7 148.99(18)
C3 Fe C9 171.66(16)
C2 Fe C9 132.64(15)
C7 Fe C9 66.74(17)
C3 Fe C1 66.44(17)
C2 Fe C1 40.23(16)
C7 Fe C1 168.72(18)
C9 Fe C1 111.70(16)
C3 Fe C8 147.27(18)
C2 Fe C8 170.09(16)
C7 Fe C8 40.44(18)
C9 Fe C8 40.19(15)
C1 Fe C8 131.10(18)
C3 Fe C4 40.30(18)
C2 Fe C4 68.43(17)
C7 Fe C4 108.62(18)
C9 Fe C4 147.39(17)
C1 Fe C4 66.23(17)
C8 Fe C4 114.62(18)
C3 Fe C6 110.00(17)
C2 Fe C6 116.26(17)
C7 Fe C6 41.62(18)
C9 Fe C6 67.09(15)
C1 Fe C6 149.20(17)
C8 Fe C6 69.33(18)
C4 Fe C6 132.22(17)
C3 Fe C10 131.46(16)
C2 Fe C10 109.17(15)
C7 Fe C10 67.84(16)
C9 Fe C10 41.47(13)
C1 Fe C10 119.02(15)
C8 Fe C10 69.57(16)
C4 Fe C10 169.56(15)
C6 Fe C10 38.79(14)
C3 Fe C5 67.14(17)
C2 Fe C5 68.71(17)
C7 Fe C5 129.58(18)
C9 Fe C5 117.17(16)
C1 Fe C5 40.17(16)
C8 Fe C5 107.25(18)
C4 Fe C5 39.21(17)
C6 Fe C5 169.51(16)
C10 Fe C5 150.49(15)
C12 N1 N2 113.1(2)
C12 N1 C11 127.4(3)
N2 N1 C11 119.0(2)
C14 N2 N1 105.8(2)
C2 C1 C5 111.6(4)
C2 C1 Fe 69.2(2)
C5 C1 Fe 72.9(2)
C2 C1 H1 124.2
C5 C1 H1 124.2
Fe C1 H1 125.3
C1 C2 C3 105.1(4)
C1 C2 Fe 70.6(2)
C3 C2 Fe 69.6(2)
C1 C2 H2 127.4
C3 C2 H2 127.4
Fe C2 H2 124.1
C2 C3 C4 109.8(4)
C2 C3 Fe 69.8(2)
C4 C3 Fe 71.8(2)
C2 C3 H3 125.1
C4 C3 H3 125.1
Fe C3 H3 124.9
C5 C4 C3 108.8(4)
C5 C4 Fe 72.2(2)
C3 C4 Fe 67.9(2)
C5 C4 H4 125.6
C3 C4 H4 125.6
Fe C4 H4 125.8
C4 C5 C1 104.7(4)
C4 C5 Fe 68.6(2)
C1 C5 Fe 67.0(2)
C4 C5 H5 127.6
C1 C5 H5 127.6
Fe C5 H5 128.3
C10 C6 C7 108.2(4)
C10 C6 Fe 71.7(2)
C7 C6 Fe 67.3(2)
C10 C6 H6 125.9
C7 C6 H6 125.9
Fe C6 H6 126.6
C8 C7 C6 109.9(3)
C8 C7 Fe 70.8(2)
C6 C7 Fe 71.1(2)
C8 C7 H7 125.0
C6 C7 H7 125.0
Fe C7 H7 124.7
C9 C8 C7 105.2(4)
C9 C8 Fe 69.4(2)
C7 C8 Fe 68.8(2)
C9 C8 H8 127.4
C7 C8 H8 127.4
Fe C8 H8 126.0
C8 C9 C10 111.3(3)
C8 C9 Fe 70.4(2)
C10 C9 Fe 71.71(18)
C8 C9 H9 124.4
C10 C9 H9 124.4
Fe C9 H9 125.1
C6 C10 C9 105.4(3)
C6 C10 C11 125.0(3)
C9 C10 C11 129.3(3)
C6 C10 Fe 69.5(2)
C9 C10 Fe 66.82(18)
C11 C10 Fe 132.4(2)
N1 C11 C10 111.2(3)
N1 C11 H1A 109.4
C10 C11 H1A 109.4
N1 C11 H1B 109.4
C10 C11 H1B 109.4
H1A C11 H1B 108.0
N1 C12 C13 103.7(3)
N1 C12 C21 123.3(3)
C13 C12 C21 133.0(3)
C14 C13 C12 108.1(3)
C14 C13 H13 126.0
C12 C13 H13 126.0
N2 C14 C13 109.2(3)
N2 C14 C15 120.8(3)
C13 C14 C15 129.9(3)
C16 C15 C20 117.6(3)
C16 C15 C14 122.0(3)
C20 C15 C14 120.3(3)
C15 C16 C17 121.4(4)
C15 C16 H16 119.3
C17 C16 H16 119.3
C18 C17 C16 122.2(4)
C18 C17 H17 118.9
C16 C17 H17 118.9
C19 C18 C17 117.0(4)
C19 C18 H18 121.5
C17 C18 H18 121.5
C18 C19 C20 121.4(4)
C18 C19 H19 119.3
C20 C19 H19 119.3
C15 C20 C19 120.2(4)
C15 C20 H20 119.9
C19 C20 H20 119.9
C22 C21 C26 119.4(3)
C22 C21 C12 117.6(3)
C26 C21 C12 123.0(3)
C23 C22 C21 119.6(3)
C23 C22 H22 120.2
C21 C22 H22 120.2
C22 C23 C24 119.3(4)
C22 C23 H23 120.4
C24 C23 H23 120.4
C25 C24 C23 123.3(4)
C25 C24 H24 118.3
C23 C24 H24 118.3
C24 C25 C26 117.2(4)
C24 C25 H25 121.4
C26 C25 H25 121.4
C25 C26 C21 121.1(4)
C25 C26 H26 119.4
C21 C26 H26 119.4

loop_
_geom_bond_atom_site_label_1
_geom_bond_atom_site_label_2
_geom_bond_distance
Fe C3 2.034(4)
Fe C2 2.037(4)
Fe C7 2.041(4)
Fe C9 2.054(4)
Fe C1 2.055(4)
Fe C8 2.067(4)
Fe C4 2.086(4)
Fe C6 2.092(4)
Fe C10 2.121(3)
Fe C5 2.134(4)
N1 C12 1.340(4)
N1 N2 1.367(4)
N1 C11 1.449(4)
N2 C14 1.318(4)
C1 C2 1.407(5)
C1 C5 1.441(6)
C1 H1 0.9300
C2 C3 1.414(6)
C2 H2 0.9300
C3 C4 1.420(6)
C3 H3 0.9300
C4 C5 1.417(6)
C4 H4 0.9300
C5 H5 0.9300
C6 C10 1.399(5)
C6 C7 1.469(6)
C6 H6 0.9300
C7 C8 1.420(6)
C7 H7 0.9300
C8 C9 1.416(5)
C8 H8 0.9300
C9 C10 1.480(5)
C9 H9 0.9300
C10 C11 1.513(5)
C11 H1A 0.9700
C11 H1B 0.9700
C12 C13 1.393(4)
C12 C21 1.480(4)
C13 C14 1.390(5)
C13 H13 0.9300
C14 C15 1.514(4)
C15 C16 1.351(5)
C15 C20 1.394(5)
C16 C17 1.392(6)
C16 H16 0.9300
C17 C18 1.372(6)
C17 H17 0.9300
C18 C19 1.365(6)
C18 H18 0.9300
C19 C20 1.415(5)
C19 H19 0.9300
C20 H20 0.9300
C21 C22 1.409(5)
C21 C26 1.454(5)
C22 C23 1.395(5)
C22 H22 0.9300
C23 C24 1.422(6)
C23 H23 0.9300
C24 C25 1.391(6)
C24 H24 0.9300
C25 C26 1.399(5)
C25 H25 0.9300
C26 H26 0.9300
